data_4112789
loop_
_publ_author_name
'Sergio Bambirra'
'Marco W. Bouwkamp'
'Auke Meetsma'
'Bart Hessen'

_publ_contact_author_address
;
      Crystal Structure Center,
      Inorganic Solid State Chemistry Laboratory
      Chemical Physics,
      Materials Science Center,
      Groningen University,
      Nijenborgh 4,
      NL-9747 AG Groningen,
      The Netherlands.
;
_publ_contact_author_email A.Meetsma@fwn.rug.nl
_publ_contact_author_fax '+31 50 3634441'
_publ_contact_author_name
;
    Drs. A. Meetsma
;
_publ_contact_author_phone '+31 50 3634368'
_publ_section_title
;
 One Ligand Fits All: Cationic Mono(amidinate) Alkyl Catalysts over the
 Full Size Range of the Group 3 and Lanthanide Metals
;
_journal_name_full 'Journal of the American Chemical Society'
_journal_page_first 9182
_journal_page_last 9183
_journal_paper_doi 10.1021/ja0475297
_journal_volume 126
_journal_year 2004
_chemical_compound_source 'see text'
_chemical_formula_moiety 'C43 H66 N2 O2 Sc Si, C24 H20 B, 0.5(C6 H12), C4 H8 O'
_chemical_formula_sum 'C74 H100 B N2 O3 Sc Si'
_chemical_formula_weight 1149.47
_chemical_name_systematic ' ?'
_space_group_IT_number 2
_symmetry_cell_setting triclinic
_symmetry_Int_Tables_number 2
_symmetry_space_group_name_Hall '-P 1'
_symmetry_space_group_name_H-M 'P -1'
_atom_sites_solution_hydrogens difmap
_atom_sites_solution_primary heavy
_atom_sites_solution_secondary direct
_audit_creation_date '2004-01-30  07:42:41'
_audit_creation_method
;
  PLATON <TABLE ACC> option
  SHELXL97-2 & Manual Editing
;
_audit_update_record
;
  ?
;
_cell_angle_alpha 93.949(1)
_cell_angle_beta 97.099(1)
_cell_angle_gamma 112.746(1)
_cell_formula_units_Z 2
_cell_length_a 12.8558(5)
_cell_length_b 13.2080(6)
_cell_length_c 21.6302(9)
_cell_measurement_reflns_used 7041
_cell_measurement_temperature 100(1)
_cell_measurement_theta_max 28.59
_cell_measurement_theta_min 2.37
_cell_volume 3333.8(2)
_computing_cell_refinement 'SAINT, Bruker Version 6.02A, 2000'
_computing_data_collection 'SMART, Bruker Version 5.624, 2001'
_computing_data_reduction 'XPREP, Bruker Version 5.1/NT, 2000'
_computing_molecular_graphics
;
  PLUTO (Meetsma, 2003)
  PLATON (Spek, 1994)
;
_computing_publication_material 'PLATON (Spek, 1990)'
_computing_structure_refinement 'SHELXL-97 (Sheldrick, 1997)'
_computing_structure_solution
;
  DIRDIF-99 (Beurskens et al., 1999)
;
_diffrn_ambient_temperature 100(1)
_diffrn_detector_area_resol_mean '4096x4096 / 62x62 (binned 512)'
_diffrn_measured_fraction_theta_full 0.984
_diffrn_measured_fraction_theta_max 0.960
_diffrn_measurement_device_type
;
   Bruker Smart Apex
;
_diffrn_measurement_method 'phi and omega scans'
_diffrn_radiation_detector
;
   CCD area-detector
;
_diffrn_radiation_monochromator 'parallel mounted graphite'
_diffrn_radiation_source 'fine focus sealed Siemens Mo tube '
_diffrn_radiation_type MoK\a
_diffrn_radiation_wavelength 0.71073
_diffrn_reflns_av_R_equivalents 0.0164
_diffrn_reflns_av_sigmaI/netI 0.0298
_diffrn_reflns_limit_h_max 17
_diffrn_reflns_limit_h_min -17
_diffrn_reflns_limit_k_max 16
_diffrn_reflns_limit_k_min -17
_diffrn_reflns_limit_l_max 28
_diffrn_reflns_limit_l_min -28
_diffrn_reflns_number 30797
_diffrn_reflns_reduction_process
;
  Intensity data were corrected for Lorentz and polarization
   effects, decay and absorption and reduced to F~o~^2^
   using SAINT (Bruker, 2000) and SADABS (Sheldrick, 2001)
;
_diffrn_reflns_theta_full 25.00
_diffrn_reflns_theta_max 28.28
_diffrn_reflns_theta_min 2.37
_exptl_absorpt_coefficient_mu 0.176
_exptl_absorpt_correction_T_max 0.9315
_exptl_absorpt_correction_T_min 0.8207
_exptl_absorpt_correction_type multi-scan
_exptl_absorpt_process_details '(SADABS, Sheldrick, Bruker, 2000))'
_exptl_crystal_colour 'colorless transparent'
_exptl_crystal_density_diffrn 1.145
_exptl_crystal_description block
_exptl_crystal_F_000 1244
_exptl_crystal_size_max 0.50
_exptl_crystal_size_mid 0.45
_exptl_crystal_size_min 0.41
_refine_diff_density_max 0.54
_refine_diff_density_min -0.61
_refine_diff_density_rms 0.06
_refine_ls_extinction_method none
_refine_ls_goodness_of_fit_ref 1.055
_refine_ls_hydrogen_treatment mixed
_refine_ls_matrix_type full
_refine_ls_number_parameters 1083
_refine_ls_number_reflns 15899
_refine_ls_number_restraints 0
_refine_ls_restrained_S_all 1.055
_refine_ls_R_factor_all 0.0605
_refine_ls_R_factor_gt 0.0522
_refine_ls_shift/su_max 0.000
_refine_ls_shift/su_mean 0.000
_refine_ls_structure_factor_coef Fsqd
_refine_ls_weighting_details 'calc w=1/[\s^2^(Fo^2^)+(0.0867P)^2^+1.3640P] where P=(Fo^2^+2Fc^2^)/3'
_refine_ls_weighting_scheme calc
_refine_ls_wR_factor_gt 0.1428
_refine_ls_wR_factor_ref 0.1483
_reflns_number_gt 13432
_reflns_number_total 15899
_reflns_threshold_expression I>2\s(I)
_cod_data_source_file ja0475297si20040519_103206.cif
_cod_data_source_block global
_cod_database_code 4112789
_vrn_publ_code_squeezed_elec 0.0
_vrn_publ_code_void_volume 14.4
_vrn_publ_code_frame_time_sec 10.0
_vrn_publ_code_meas_time_hour 8.0

loop_
_symmetry_equiv_pos_as_xyz
x,y,z
-x,-y,-z

loop_
_atom_site_aniso_label
_atom_site_aniso_U_11
_atom_site_aniso_U_22
_atom_site_aniso_U_33
_atom_site_aniso_U_23
_atom_site_aniso_U_13
_atom_site_aniso_U_12
Sc1 0.0241(2) 0.0193(1) 0.0150(1) 0.0008(1) 0.0039(1) 0.0122(1)
Si1 0.0345(3) 0.0322(3) 0.0194(2) 0.0052(2) 0.0039(2) 0.0216(2)
O11 0.0248(6) 0.0237(6) 0.0276(5) 0.0016(4) 0.0079(4) 0.0125(5)
O12 0.0230(6) 0.0266(6) 0.0166(5) -0.0006(4) 0.0021(4) 0.0135(5)
N11 0.0240(7) 0.0207(6) 0.0203(6) 0.0004(5) 0.0054(5) 0.0117(5)
N12 0.0269(7) 0.0211(6) 0.0169(5) 0.0032(5) 0.0069(5) 0.0131(5)
C11 0.0218(8) 0.0178(7) 0.0241(7) -0.0025(5) 0.0047(6) 0.0087(6)
C12 0.0250(8) 0.0193(7) 0.0306(8) 0.0004(6) 0.0042(6) 0.0097(6)
C13 0.0281(9) 0.0271(9) 0.0457(10) 0.0067(7) 0.0075(8) 0.0159(7)
C14 0.0310(10) 0.0330(10) 0.0512(11) 0.0090(8) 0.0187(8) 0.0190(8)
C15 0.0303(9) 0.0285(9) 0.0349(9) 0.0049(7) 0.0146(7) 0.0126(7)
C16 0.0233(8) 0.0212(7) 0.0238(7) -0.0015(6) 0.0050(6) 0.0091(6)
C17 0.0311(9) 0.0270(8) 0.0275(8) 0.0028(6) 0.0018(7) 0.0154(7)
C18 0.0624(15) 0.0384(11) 0.0417(11) 0.0142(9) 0.0148(10) 0.0318(11)
C19 0.0770(19) 0.0367(12) 0.0338(11) -0.0035(9) 0.0025(11) 0.0144(12)
C110 0.0242(8) 0.0364(9) 0.0211(7) 0.0006(6) 0.0042(6) 0.0133(7)
C111 0.0471(12) 0.0309(10) 0.0419(11) 0.0015(8) -0.0100(9) 0.0211(9)
C112 0.0413(11) 0.0391(11) 0.0203(8) 0.0025(7) 0.0068(8) 0.0060(9)
C113 0.0257(8) 0.0216(7) 0.0156(6) 0.0024(5) 0.0031(5) 0.0135(6)
C114 0.0215(7) 0.0208(7) 0.0199(7) 0.0005(5) 0.0048(5) 0.0108(6)
C115 0.0276(8) 0.0230(8) 0.0199(7) 0.0017(6) 0.0065(6) 0.0094(7)
C116 0.0324(9) 0.0278(8) 0.0213(7) -0.0019(6) 0.0090(6) 0.0095(7)
C117 0.0308(9) 0.0225(8) 0.0312(8) -0.0034(6) 0.0084(7) 0.0102(7)
C118 0.0307(9) 0.0211(8) 0.0299(8) 0.0038(6) 0.0088(7) 0.0122(7)
C119 0.0274(8) 0.0243(8) 0.0209(7) 0.0023(6) 0.0067(6) 0.0132(7)
C120 0.0290(8) 0.0186(7) 0.0211(7) 0.0037(5) 0.0097(6) 0.0147(6)
C121 0.0294(8) 0.0217(7) 0.0213(7) 0.0034(6) 0.0084(6) 0.0148(7)
C122 0.0300(9) 0.0236(8) 0.0282(8) 0.0031(6) 0.0086(7) 0.0123(7)
C123 0.0357(10) 0.0226(8) 0.0308(8) 0.0056(6) 0.0156(7) 0.0118(7)
C124 0.0425(10) 0.0232(8) 0.0227(7) 0.0070(6) 0.0145(7) 0.0174(7)
C125 0.0346(9) 0.0220(7) 0.0206(7) 0.0041(6) 0.0091(6) 0.0173(7)
C126 0.0268(8) 0.0266(8) 0.0204(7) 0.0043(6) 0.0062(6) 0.0128(7)
C127 0.0371(10) 0.0379(10) 0.0295(9) 0.0095(8) 0.0070(7) 0.0235(9)
C128 0.0332(10) 0.0322(9) 0.0224(8) 0.0000(7) 0.0041(7) 0.0140(8)
C129 0.0371(10) 0.0280(8) 0.0198(7) 0.0067(6) 0.0066(7) 0.0169(8)
C130 0.0567(14) 0.0492(12) 0.0284(9) 0.0001(8) -0.0002(9) 0.0377(12)
C131 0.0511(12) 0.0356(10) 0.0239(8) -0.0012(7) 0.0034(8) 0.0238(10)
C132 0.0307(9) 0.0236(8) 0.0336(9) 0.0028(7) 0.0083(7) 0.0152(7)
C133 0.0349(10) 0.0299(10) 0.0520(12) -0.0077(9) -0.0034(9) 0.0164(9)
C134 0.0245(10) 0.0281(10) 0.0899(19) -0.0046(11) 0.0115(11) 0.0094(8)
C135 0.0223(8) 0.0300(9) 0.0361(9) -0.0013(7) 0.0043(7) 0.0132(7)
C136 0.0237(8) 0.0325(9) 0.0192(7) 0.0009(6) 0.0048(6) 0.0154(7)
C137 0.0325(9) 0.0310(9) 0.0184(7) -0.0007(6) 0.0053(6) 0.0166(7)
C138 0.0321(9) 0.0346(10) 0.0197(7) -0.0039(7) 0.0016(7) 0.0120(8)
C139 0.0269(9) 0.0385(10) 0.0187(7) 0.0005(7) -0.0004(6) 0.0173(8)
C140 0.0320(9) 0.0275(8) 0.0182(7) 0.0021(6) 0.0039(6) 0.0175(7)
C141 0.0562(14) 0.0387(11) 0.0345(10) 0.0144(9) 0.0036(9) 0.0174(10)
C142 0.0384(11) 0.0425(11) 0.0199(7) 0.0010(7) 0.0033(7) 0.0226(9)
C145 0.0545(14) 0.0668(16) 0.0315(10) 0.0037(10) 0.0006(9) 0.0468(13)
C21 0.0290(8) 0.0276(8) 0.0163(6) 0.0042(6) 0.0046(6) 0.0157(7)
C22 0.0424(11) 0.0294(9) 0.0308(8) 0.0073(7) 0.0163(8) 0.0202(8)
C23 0.0556(13) 0.0411(11) 0.0369(10) 0.0042(8) 0.0170(9) 0.0326(10)
C24 0.0444(12) 0.0625(14) 0.0258(8) 0.0067(8) 0.0137(8) 0.0355(11)
C25 0.0267(9) 0.0522(12) 0.0218(8) 0.0086(7) 0.0069(7) 0.0174(9)
C26 0.0273(9) 0.0333(9) 0.0198(7) 0.0044(6) 0.0031(6) 0.0129(7)
C27 0.0212(7) 0.0194(7) 0.0188(7) 0.0032(5) 0.0049(5) 0.0090(6)
C28 0.0344(9) 0.0225(8) 0.0185(7) 0.0027(6) 0.0063(6) 0.0135(7)
C29 0.0406(10) 0.0279(8) 0.0238(8) 0.0105(6) 0.0108(7) 0.0184(8)
C210 0.0326(9) 0.0213(8) 0.0352(9) 0.0076(7) 0.0111(7) 0.0137(7)
C211 0.0276(9) 0.0236(8) 0.0278(8) -0.0024(6) 0.0054(6) 0.0130(7)
C212 0.0247(8) 0.0256(8) 0.0185(7) 0.0015(6) 0.0046(6) 0.0124(7)
C213 0.0240(8) 0.0237(7) 0.0187(7) 0.0057(5) 0.0087(6) 0.0130(6)
C214 0.0232(8) 0.0241(8) 0.0226(7) 0.0067(6) 0.0070(6) 0.0111(6)
C215 0.0247(8) 0.0336(9) 0.0226(7) 0.0035(7) 0.0027(6) 0.0129(7)
C216 0.0304(9) 0.0419(10) 0.0230(8) 0.0135(7) 0.0064(7) 0.0187(8)
C217 0.0304(9) 0.0323(9) 0.0305(8) 0.0169(7) 0.0102(7) 0.0152(8)
C218 0.0262(8) 0.0248(8) 0.0249(7) 0.0068(6) 0.0071(6) 0.0120(7)
C219 0.0271(8) 0.0176(7) 0.0255(7) 0.0061(6) 0.0041(6) 0.0120(6)
C220 0.0297(9) 0.0231(8) 0.0338(9) 0.0078(7) 0.0092(7) 0.0154(7)
C221 0.0297(9) 0.0295(9) 0.0545(12) 0.0176(8) 0.0137(9) 0.0174(8)
C222 0.0275(10) 0.0266(9) 0.0627(13) 0.0186(9) -0.0029(9) 0.0074(8)
C223 0.0415(11) 0.0245(9) 0.0397(10) 0.0089(8) -0.0120(8) 0.0071(8)
C224 0.0376(10) 0.0224(8) 0.0267(8) 0.0070(6) 0.0002(7) 0.0112(7)
B2 0.0265(9) 0.0186(8) 0.0164(7) 0.0046(6) 0.0058(6) 0.0114(7)
C41 0.089(2) 0.093(2) 0.0721(19) 0.0284(17) 0.0349(17) 0.056(2)
C42 0.0611(18) 0.073(2) 0.093(2) 0.0257(17) 0.0116(16) 0.0295(16)
C43 0.074(2) 0.0668(18) 0.0745(19) 0.0059(15) 0.0131(15) 0.0333(16)
O31 0.143(3) 0.170(3) 0.0663(16) 0.0347(19) -0.0206(16) 0.066(3)
C31 0.278(7) 0.0347(15) 0.122(3) -0.0086(17) 0.148(4) 0.017(2)
C32 0.082(2) 0.078(2) 0.152(4) 0.026(2) 0.042(2) 0.052(2)
C33 0.373(10) 0.337(9) 0.096(3) 0.129(5) 0.138(5) 0.321(9)
C34 0.0501(16) 0.0504(16) 0.154(4) -0.0089(19) -0.0111(19) 0.0275(14)

loop_
_atom_site_label
_atom_site_type_symbol
_atom_site_thermal_displace_type
_atom_site_fract_x
_atom_site_fract_y
_atom_site_fract_z
_atom_site_occupancy
_atom_site_U_iso_or_equiv
Sc1 Sc Uani 0.15569(3) 0.35446(2) 0.24660(1) 1.000 0.0184(1)
Si1 Si Uani 0.00356(4) 0.44352(4) 0.11804(2) 1.000 0.0261(2)
O11 O Uani 0.31208(10) 0.49844(9) 0.25255(5) 1.000 0.0243(3)
O12 O Uani 0.16027(9) 0.40680(9) 0.34245(5) 1.000 0.0212(3)
N11 N Uani 0.21268(12) 0.24367(11) 0.19676(6) 1.000 0.0208(4)
N12 N Uani 0.05889(12) 0.17766(11) 0.24454(6) 1.000 0.0202(3)
C11 C Uani 0.30828(14) 0.23137(12) 0.17467(7) 1.000 0.0212(4)
C12 C Uani 0.37585(14) 0.18941(13) 0.21298(8) 1.000 0.0249(4)
C13 C Uani 0.47144(16) 0.18259(15) 0.19172(9) 1.000 0.0319(5)
C14 C Uani 0.49895(17) 0.21388(16) 0.13413(10) 1.000 0.0352(6)
C15 C Uani 0.43223(16) 0.25372(15) 0.09694(9) 1.000 0.0301(5)
C16 C Uani 0.33738(14) 0.26536(13) 0.11643(7) 1.000 0.0228(4)
C17 C Uani 0.35044(16) 0.15524(14) 0.27724(8) 1.000 0.0277(5)
C18 C Uani 0.3646(2) 0.04783(19) 0.28878(11) 1.000 0.0428(7)
C19 C Uani 0.4270(3) 0.2479(2) 0.32917(11) 1.000 0.0527(8)
C110 C Uani 0.26949(15) 0.31372(15) 0.07445(7) 1.000 0.0270(5)
C111 C Uani 0.3391(2) 0.43630(17) 0.07022(11) 1.000 0.0400(6)
C112 C Uani 0.22981(19) 0.25155(18) 0.00773(8) 1.000 0.0366(6)
C113 C Uani 0.12190(14) 0.15368(13) 0.20610(7) 1.000 0.0197(4)
C114 C Uani 0.09537(13) 0.04156(13) 0.17313(7) 1.000 0.0200(4)
C115 C Uani 0.09889(14) 0.03164(14) 0.10869(7) 1.000 0.0235(4)
C116 C Uani 0.07420(16) -0.07094(14) 0.07539(8) 1.000 0.0278(5)
C117 C Uani 0.04786(16) -0.16388(14) 0.10664(8) 1.000 0.0283(5)
C118 C Uani 0.04418(15) -0.15503(14) 0.17044(8) 1.000 0.0263(5)
C119 C Uani 0.06718(14) -0.05230(13) 0.20384(7) 1.000 0.0231(4)
C120 C Uani -0.04497(14) 0.09812(12) 0.25936(7) 1.000 0.0207(4)
C121 C Uani -0.14665(14) 0.05323(13) 0.21545(7) 1.000 0.0223(4)
C122 C Uani -0.24466(16) -0.02244(14) 0.23379(8) 1.000 0.0264(5)
C123 C Uani -0.24341(16) -0.05285(14) 0.29397(8) 1.000 0.0286(5)
C124 C Uani -0.14378(16) -0.00553(14) 0.33716(8) 1.000 0.0271(5)
C125 C Uani -0.04374(15) 0.07041(13) 0.32152(7) 1.000 0.0234(4)
C126 C Uani -0.15585(15) 0.08474(14) 0.14897(7) 1.000 0.0237(4)
C127 C Uani -0.24198(18) 0.13892(17) 0.13858(9) 1.000 0.0318(6)
C128 C Uani -0.19154(17) -0.01673(16) 0.09941(8) 1.000 0.0292(5)
C129 C Uani 0.06297(16) 0.11983(15) 0.37149(7) 1.000 0.0267(5)
C130 C Uani 0.1121(2) 0.0340(2) 0.38772(9) 1.000 0.0405(7)
C131 C Uani 0.0402(2) 0.17009(18) 0.43183(8) 1.000 0.0354(6)
C132 C Uani 0.30890(16) 0.60835(14) 0.26653(9) 1.000 0.0277(5)
C133 C Uani 0.43119(18) 0.68578(17) 0.28917(11) 1.000 0.0395(6)
C134 C Uani 0.49642(19) 0.63578(18) 0.25155(15) 1.000 0.0483(8)
C135 C Uani 0.43215(15) 0.51346(15) 0.25218(9) 1.000 0.0289(5)
C136 C Uani 0.06946(15) 0.43617(15) 0.36514(7) 1.000 0.0238(5)
C137 C Uani 0.11419(15) 0.47940(15) 0.43428(7) 1.000 0.0262(5)
C138 C Uani 0.24385(16) 0.52638(16) 0.43735(8) 1.000 0.0298(5)
C139 C Uani 0.25956(15) 0.44197(16) 0.39298(7) 1.000 0.0273(5)
C140 C Uani 0.03155(15) 0.40730(15) 0.19787(7) 1.000 0.0242(5)
C141 C Uani 0.1287(2) 0.56928(19) 0.10646(10) 1.000 0.0435(7)
C142 C Uani -0.01826(18) 0.32860(18) 0.05505(8) 1.000 0.0319(6)
C145 C Uani -0.1263(2) 0.4761(2) 0.10553(10) 1.000 0.0447(8)
H13 H Uiso 0.51972 0.15550 0.21860 1.00(5) 0.039(2)
H14 H Uiso 0.56356 0.20907 0.12031 1.00(5) 0.043(2)
H15 H Uiso 0.45136 0.27508 0.05614 1.00(5) 0.0362(19)
H17 H Uiso 0.27037 0.13868 0.27990 1.00(5) 0.0269(18)
H18 H Uiso 0.44681 0.05405 0.29144 1.00(6) 0.053(2)
H18' H Uiso 0.32149 -0.01547 0.25290 1.00(7) 0.067(3)
H18" H Uiso 0.34364 0.03112 0.33102 1.00(6) 0.053(2)
H19 H Uiso 0.51085 0.26787 0.32403 1.00(9) 0.109(4)
H19' H Uiso 0.41253 0.22600 0.36731 1.00(6) 0.054(2)
H19" H Uiso 0.40716 0.31360 0.32337 1.00(6) 0.059(2)
H110 H Uiso 0.20742 0.31090 0.09369 1.00(4) 0.0210(17)
H111 H Uiso 0.36071 0.47799 0.10901 1.00(6) 0.048(2)
H111' H Uiso 0.29626 0.46515 0.04443 1.00(6) 0.048(2)
H111" H Uiso 0.40913 0.44413 0.04917 1.00(6) 0.048(2)
H112 H Uiso 0.29536 0.26061 -0.01503 1.00(5) 0.045(2)
H112' H Uiso 0.18636 0.28310 -0.01807 1.00(6) 0.045(2)
H112" H Uiso 0.18653 0.17605 0.00947 1.00(6) 0.052(2)
H115 H Uiso 0.11374 0.09704 0.08692 1.00(5) 0.0329(18)
H116 H Uiso 0.07129 -0.08050 0.02989 1.00(5) 0.0349(19)
H117 H Uiso 0.02950 -0.23639 0.08320 1.00(5) 0.0305(18)
H118 H Uiso 0.02441 -0.22104 0.19157 1.00(5) 0.0296(18)
H119 H Uiso 0.06541 -0.04539 0.24700 1.00(5) 0.0258(17)
H122 H Uiso -0.31416 -0.05236 0.20359 1.00(5) 0.0321(19)
H123 H Uiso -0.31652 -0.10836 0.30538 1.00(5) 0.0297(18)
H124 H Uiso -0.14095 -0.02811 0.37812 1.00(5) 0.0315(18)
H126 H Uiso -0.08074 0.13954 0.14335 1.00(4) 0.0218(17)
H127 H Uiso -0.32104 0.08854 0.14469 1.00(5) 0.038(2)
H127' H Uiso -0.24726 0.15610 0.09723 1.00(6) 0.049(2)
H127" H Uiso -0.21841 0.21091 0.16575 1.00(5) 0.0360(19)
H128 H Uiso -0.13755 -0.05591 0.10248 1.00(5) 0.0324(19)
H128' H Uiso -0.19312 0.00568 0.05790 1.00(5) 0.039(2)
H128" H Uiso -0.26575 -0.06907 0.10205 1.00(5) 0.036(2)
H129 H Uiso 0.12188 0.17645 0.35426 1.00(5) 0.0313(18)
H130 H Uiso 0.05558 -0.02620 0.40282 1.00(6) 0.058(2)
H130' H Uiso 0.18520 0.07332 0.42067 1.00(5) 0.0358(19)
H130" H Uiso 0.13662 0.00347 0.35327 1.00(6) 0.058(2)
H131 H Uiso 0.00313 0.22111 0.42368 1.00(5) 0.043(2)
H131' H Uiso 0.11179 0.21363 0.46053 1.00(6) 0.046(2)
H131" H Uiso -0.01226 0.11224 0.45320 1.00(6) 0.048(2)
H132 H Uiso 0.25665 0.60121 0.29741 1.00(5) 0.041(2)
H132' H Uiso 0.27668 0.62695 0.22684 1.00(4) 0.0245(17)
H133 H Uiso 0.45300 0.68921 0.33230 1.00(6) 0.050(2)
H133' H Uiso 0.44345 0.76238 0.28627 1.00(6) 0.057(2)
H134 H Uiso 0.49162 0.65601 0.20981 1.00(10) 0.115(4)
H134' H Uiso 0.57510 0.66192 0.26591 1.00(6) 0.055(2)
H135 H Uiso 0.43288 0.46387 0.21624 1.00(5) 0.0274(17)
H135' H Uiso 0.45741 0.49162 0.28818 1.00(5) 0.038(2)
H136 H Uiso -0.00317 0.37176 0.35617 1.00(5) 0.0282(18)
H136' H Uiso 0.06065 0.49463 0.34048 1.00(4) 0.0217(16)
H137 H Uiso 0.08866 0.53602 0.44835 1.00(5) 0.0353(19)
H137' H Uiso 0.09206 0.41922 0.45964 1.00(5) 0.0317(18)
H138 H Uiso 0.26903 0.59857 0.42324 1.00(6) 0.046(2)
H138' H Uiso 0.28947 0.53537 0.48017 1.00(5) 0.0358(19)
H139 H Uiso 0.32893 0.46861 0.37369 1.00(5) 0.037(2)
H139' H Uiso 0.25377 0.37821 0.41095 1.00(5) 0.0352(19)
H140 H Uiso -0.03798 0.34763 0.20559 1.00(6) 0.046(2)
H140' H Uiso 0.04618 0.47024 0.22672 1.00(6) 0.044(2)
H141 H Uiso 0.13663 0.63276 0.13562 1.00(7) 0.066(2)
H141' H Uiso 0.12523 0.59187 0.06343 1.00(6) 0.054(2)
H141" H Uiso 0.19893 0.55789 0.11540 1.00(6) 0.053(2)
H142 H Uiso 0.01432 0.27517 0.06705 1.00(7) 0.074(3)
H142' H Uiso -0.00115 0.35752 0.01896 1.00(8) 0.092(3)
H142" H Uiso -0.09534 0.28113 0.04183 1.00(9) 0.096(3)
H143 H Uiso -0.19571 0.41226 0.10928 1.00(6) 0.052(2)
H143' H Uiso -0.14742 0.49437 0.06445 1.00(7) 0.067(3)
H143" H Uiso -0.12421 0.53304 0.13663 1.00(7) 0.063(2)
C21 C Uani 0.73697(14) 0.61181(14) 0.37747(7) 1.000 0.0228(4)
C22 C Uani 0.75927(18) 0.72330(16) 0.39558(8) 1.000 0.0313(5)
C23 C Uani 0.6921(2) 0.75565(19) 0.43169(9) 1.000 0.0396(7)
C24 C Uani 0.59827(19) 0.6763(2) 0.45097(9) 1.000 0.0391(7)
C25 C Uani 0.57273(16) 0.56566(18) 0.43329(8) 1.000 0.0326(6)
C26 C Uani 0.64079(15) 0.53479(15) 0.39726(7) 1.000 0.0266(5)
C27 C Uani 0.80159(13) 0.44929(12) 0.34097(7) 1.000 0.0193(4)
C28 C Uani 0.81309(15) 0.42320(14) 0.40274(7) 1.000 0.0243(5)
C29 C Uani 0.80090(16) 0.31849(14) 0.41693(8) 1.000 0.0284(5)
C210 C Uani 0.77814(16) 0.23385(14) 0.36871(8) 1.000 0.0281(5)
C211 C Uani 0.77131(15) 0.25730(14) 0.30714(8) 1.000 0.0257(5)
C212 C Uani 0.78416(14) 0.36305(13) 0.29379(7) 1.000 0.0222(4)
C213 C Uani 0.76197(14) 0.58920(13) 0.26024(7) 1.000 0.0204(4)
C214 C Uani 0.67281(14) 0.50384(14) 0.21965(7) 1.000 0.0223(4)
C215 C Uani 0.62966(15) 0.51945(15) 0.16050(8) 1.000 0.0267(5)
C216 C Uani 0.67185(16) 0.62249(16) 0.13975(8) 1.000 0.0298(5)
C217 C Uani 0.75669(16) 0.70962(16) 0.17925(8) 1.000 0.0291(5)
C218 C Uani 0.80058(15) 0.69304(14) 0.23792(8) 1.000 0.0243(4)
C219 C Uani 0.94977(14) 0.65575(13) 0.34875(7) 1.000 0.0223(4)
C220 C Uani 1.02145(15) 0.67242(14) 0.30276(8) 1.000 0.0268(5)
C221 C Uani 1.13752(17) 0.73802(16) 0.31570(10) 1.000 0.0349(6)
C222 C Uani 1.18904(17) 0.78904(16) 0.37621(11) 1.000 0.0403(6)
C223 C Uani 1.12208(18) 0.77339(16) 0.42310(10) 1.000 0.0386(6)
C224 C Uani 1.00478(17) 0.70834(14) 0.40940(8) 1.000 0.0294(5)
B2 B Uani 0.81288(16) 0.57548(14) 0.33110(7) 1.000 0.0194(5)
H22 H Uiso 0.82264 0.77965 0.38308 1.00(5) 0.039(2)
H23 H Uiso 0.70969 0.82977 0.44109 1.00(6) 0.045(2)
H24 H Uiso 0.55474 0.69673 0.47462 1.00(5) 0.045(2)
H25 H Uiso 0.50842 0.51125 0.44747 1.00(5) 0.038(2)
H26 H Uiso 0.62234 0.45496 0.38685 1.00(5) 0.038(2)
H28 H Uiso 0.82889 0.48036 0.43613 1.00(5) 0.0291(18)
H29 H Uiso 0.80615 0.30069 0.46095 1.00(5) 0.0337(18)
H210 H Uiso 0.76994 0.16219 0.37854 1.00(5) 0.0286(18)
H211 H Uiso 0.75945 0.20086 0.27378 1.00(5) 0.0294(18)
H212 H Uiso 0.78025 0.37541 0.25023 1.00(4) 0.0244(17)
H214 H Uiso 0.63849 0.43423 0.23238 1.00(4) 0.0192(16)
H215 H Uiso 0.57152 0.46059 0.13414 1.00(5) 0.0309(19)
H216 H Uiso 0.63971 0.63145 0.09812 1.00(5) 0.0366(19)
H217 H Uiso 0.78530 0.78187 0.16664 1.00(5) 0.0355(19)
H218 H Uiso 0.86137 0.75914 0.26395 1.00(5) 0.0253(17)
H220 H Uiso 0.98763 0.63460 0.25909 1.00(5) 0.0376(19)
H221 H Uiso 1.18366 0.74761 0.28196 1.00(6) 0.051(2)
H222 H Uiso 1.27349 0.83344 0.38602 1.00(6) 0.048(2)
H223 H Uiso 1.15364 0.81200 0.46489 1.00(6) 0.047(2)
H224 H Uiso 0.95898 0.70153 0.44103 1.00(4) 0.0235(17)
O31 O Uani 0.4507(3) 0.8061(3) 0.13715(13) 1.000 0.1278(15)
C31 C Uani 0.3860(5) 0.8820(3) 0.1348(2) 1.000 0.149(3)
C32 C Uani 0.3527(3) 0.8878(3) 0.0611(2) 1.000 0.0951(16)
C33 C Uani 0.4097(7) 0.8259(7) 0.0329(2) 1.000 0.199(5)
C34 C Uani 0.4554(3) 0.7728(3) 0.0740(2) 1.000 0.0862(15)
H31 H Uiso 0.43498 0.95662 0.15717 1.000 0.1790
H31' H Uiso 0.31641 0.85110 0.15436 1.000 0.1790
H32 H Uiso 0.26898 0.85264 0.04709 1.000 0.1140
H32' H Uiso 0.38211 0.96515 0.05140 1.000 0.1140
H33 H Uiso 0.35433 0.76991 -0.00099 1.000 0.2381
H33' H Uiso 0.47187 0.87702 0.01334 1.000 0.2381
H34 H Uiso 0.53591 0.79035 0.06915 1.000 0.1036
H34' H Uiso 0.41235 0.69174 0.06386 1.000 0.1036
C41 C Uani 0.5834(3) 0.0005(3) 0.46403(16) 1.000 0.0757(11)
C42 C Uani 0.5467(3) 0.0947(3) 0.46943(18) 1.000 0.0742(11)
C43 C Uani 0.5707(3) -0.0601(3) 0.52084(15) 1.000 0.0702(11)
H41 H Uiso 0.66447 0.02917 0.45807 1.000 0.0904
H41' H Uiso 0.53724 -0.05206 0.42644 1.000 0.0904
H42 H Uiso 0.59702 0.15024 0.50497 1.000 0.0888
H42' H Uiso 0.55589 0.13061 0.43061 1.000 0.0888
H43 H Uiso 0.62286 -0.01087 0.55813 1.000 0.0842
H43' H Uiso 0.58976 -0.12534 0.51400 1.000 0.0842

loop_
_atom_type_symbol
_atom_type_description
_atom_type_scat_dispersion_real
_atom_type_scat_dispersion_imag
_atom_type_scat_source
Si Si 0.0817 0.0704 'International Tables Vol C Tables 4.2.6.8 and 6.1.1.4'
Sc Sc 0.2519 0.3716 'International Tables Vol C Tables 4.2.6.8 and 6.1.1.4'
O O 0.0106 0.0060 'International Tables Vol C Tables 4.2.6.8 and 6.1.1.4'
N N 0.0061 0.0033 'International Tables Vol C Tables 4.2.6.8 and 6.1.1.4'
B B 0.0013 0.0007 'International Tables Vol C Tables 4.2.6.8 and 6.1.1.4'
H H 0.0000 0.0000 'International Tables Vol C Tables 4.2.6.8 and 6.1.1.4'
C C 0.0033 0.0016 'International Tables Vol C Tables 4.2.6.8 and 6.1.1.4'

loop_
_geom_angle_atom_site_label_1
_geom_angle_atom_site_label_2
_geom_angle_atom_site_label_3
_geom_angle
_geom_angle_site_symmetry_1
_geom_angle_site_symmetry_3
_geom_angle_publ_flag
O11 Sc1 O12 85.92(4) . . yes
O11 Sc1 N11 95.44(5) . . yes
O11 Sc1 N12 152.89(6) . . yes
O11 Sc1 C140 101.99(6) . . yes
O12 Sc1 N11 135.79(5) . . yes
O12 Sc1 N12 99.20(5) . . yes
O12 Sc1 C140 102.78(6) . . yes
N11 Sc1 N12 62.41(6) . . yes
N11 Sc1 C140 119.88(6) . . yes
N12 Sc1 C140 102.76(7) . . yes
C140 Si1 C141 108.84(9) . . yes
C140 Si1 C142 112.14(9) . . yes
C140 Si1 C145 112.62(10) . . yes
C141 Si1 C142 108.49(10) . . yes
C141 Si1 C145 107.58(11) . . yes
C142 Si1 C145 106.99(10) . . yes
Sc1 O11 C132 117.98(11) . . yes
Sc1 O11 C135 132.96(10) . . yes
C132 O11 C135 108.70(13) . . yes
Sc1 O12 C136 123.25(9) . . yes
Sc1 O12 C139 126.40(10) . . yes
C136 O12 C139 109.17(12) . . yes
C31 O31 C34 106.9(3) . . yes
Sc1 N11 C11 145.34(11) . . yes
Sc1 N11 C113 91.99(11) . . yes
C11 N11 C113 120.42(14) . . yes
Sc1 N12 C120 142.67(12) . . yes
C113 N12 C120 124.13(14) . . yes
Sc1 N12 C113 91.77(10) . . yes
N11 C11 C12 119.39(14) . . yes
C12 C11 C16 120.51(17) . . no
N11 C11 C16 120.05(15) . . yes
C11 C12 C13 118.42(16) . . no
C13 C12 C17 118.99(17) . . no
C11 C12 C17 122.56(17) . . no
C12 C13 C14 121.20(19) . . no
C13 C14 C15 120.0(2) . . no
C14 C15 C16 121.44(18) . . no
C11 C16 C15 118.40(16) . . no
C11 C16 C110 122.51(17) . . no
C15 C16 C110 119.10(15) . . no
C12 C17 C19 110.28(16) . . no
C18 C17 C19 109.73(19) . . no
C12 C17 C18 112.73(16) . . no
C16 C110 C111 111.59(17) . . no
C16 C110 C112 112.19(16) . . no
C111 C110 C112 108.38(15) . . no
N11 C113 N12 113.21(14) . . yes
N11 C113 C114 121.58(15) . . yes
N12 C113 C114 125.15(15) . . yes
C12 C13 H13 118.73 . . no
C14 C13 H13 120.06 . . no
C113 C114 C115 117.97(14) . . no
C113 C114 C119 122.62(14) . . no
C115 C114 C119 119.41(15) . . no
C15 C14 H14 119.50 . . no
C13 C14 H14 120.50 . . no
C114 C115 C116 120.52(15) . . no
C16 C15 H15 118.69 . . no
C14 C15 H15 119.86 . . no
C115 C116 C117 119.64(16) . . no
C19 C17 H17 109.50 . . no
C12 C17 H17 110.01 . . no
C18 C17 H17 104.41 . . no
C116 C117 C118 120.33(16) . . no
H18 C18 H18' 102.48 . . no
H18 C18 H18" 105.52 . . no
H18' C18 H18" 114.90 . . no
C17 C18 H18" 106.73 . . no
C17 C18 H18 113.92 . . no
C17 C18 H18' 113.20 . . no
C117 C118 C119 120.15(16) . . no
C17 C19 H19 108.60 . . no
H19' C19 H19" 109.25 . . no
C17 C19 H19' 109.58 . . no
H19 C19 H19" 109.52 . . no
H19 C19 H19' 112.54 . . no
C114 C119 C118 119.93(14) . . no
C17 C19 H19" 107.21 . . no
N12 C120 C125 117.50(15) . . yes
C121 C120 C125 120.50(16) . . no
N12 C120 C121 121.91(13) . . yes
C120 C121 C122 118.47(14) . . no
C122 C121 C126 118.24(16) . . no
C120 C121 C126 123.28(15) . . no
C121 C122 C123 121.43(17) . . no
C122 C123 C124 119.43(18) . . no
C123 C124 C125 121.59(16) . . no
C120 C125 C129 122.59(16) . . no
C124 C125 C129 118.90(14) . . no
C120 C125 C124 118.51(16) . . no
C121 C126 C127 110.97(15) . . no
C121 C126 C128 111.27(14) . . no
C127 C126 C128 109.40(16) . . no
C125 C129 C130 111.89(15) . . no
C125 C129 C131 111.95(18) . . no
C130 C129 C131 109.14(15) . . no
O11 C132 C133 105.02(17) . . yes
C132 C133 C134 102.65(18) . . no
C133 C134 C135 102.62(19) . . no
O11 C135 C134 104.91(16) . . yes
O12 C136 C137 104.77(15) . . yes
C136 C137 C138 103.11(14) . . no
C137 C138 C139 102.35(15) . . no
O12 C139 C138 104.50(16) . . yes
Sc1 C140 Si1 135.26(10) . . yes
C111 C110 H110 106.29 . . no
C112 C110 H110 111.30 . . no
C16 C110 H110 106.96 . . no
C110 C111 H111' 110.75 . . no
C110 C111 H111" 109.48 . . no
H111' C111 H111" 106.00 . . no
H111' C111 H111 107.56 . . no
C110 C111 H111 111.62 . . no
H111" C111 H111 111.28 . . no
C110 C112 H112" 109.48 . . no
C110 C112 H112 112.12 . . no
C110 C112 H112' 110.91 . . no
H112' C112 H112 102.76 . . no
H112" C112 H112 110.39 . . no
H112' C112 H112" 111.06 . . no
C116 C115 H115 120.45 . . no
C114 C115 H115 118.89 . . no
C117 C116 H116 118.47 . . no
C115 C116 H116 121.83 . . no
C116 C117 H117 119.80 . . no
C118 C117 H117 119.84 . . no
C117 C118 H118 119.41 . . no
C119 C118 H118 120.43 . . no
C118 C119 H119 120.79 . . no
C114 C119 H119 119.27 . . no
C26 C21 B2 122.82(15) . . yes
C22 C21 C26 115.25(17) . . no
C22 C21 B2 121.74(16) . . yes
C123 C122 H122 120.54 . . no
C21 C22 C23 122.6(2) . . no
C121 C122 H122 118.02 . . no
C124 C123 H123 121.61 . . no
C22 C23 C24 120.2(2) . . no
C122 C123 H123 118.95 . . no
C123 C124 H124 120.19 . . no
C23 C24 C25 118.9(2) . . no
C125 C124 H124 118.11 . . no
C24 C25 C26 120.3(2) . . no
C127 C126 H126 107.43 . . no
C21 C26 C25 122.86(17) . . no
C128 C126 H126 108.91 . . no
C121 C126 H126 108.77 . . no
H127' C127 H127 107.40 . . no
C126 C127 H127" 113.44 . . no
C126 C127 H127 112.35 . . no
C126 C127 H127' 109.34 . . no
C212 C27 B2 126.96(13) . . yes
C28 C27 B2 118.12(13) . . yes
H127" C127 H127 108.79 . . no
H127' C127 H127" 105.10 . . no
C28 C27 C212 114.90(14) . . no
H128" C128 H128 108.06 . . no
H128' C128 H128" 107.97 . . no
H128' C128 H128 105.84 . . no
C126 C128 H128" 110.77 . . no
C126 C128 H128 114.11 . . no
C27 C28 C29 123.38(15) . . no
C126 C128 H128' 109.81 . . no
C28 C29 C210 119.85(15) . . no
C130 C129 H129 105.63 . . no
C125 C129 H129 108.11 . . no
C131 C129 H129 109.91 . . no
C129 C130 H130 109.21 . . no
H130' C130 H130" 104.86 . . no
C129 C130 H130" 115.02 . . no
H130" C130 H130 107.62 . . no
H130' C130 H130 112.30 . . no
C129 C130 H130' 107.86 . . no
H131" C131 H131 105.48 . . no
H131' C131 H131 105.69 . . no
C129 C131 H131' 111.23 . . no
C129 C131 H131 112.46 . . no
H131' C131 H131" 110.35 . . no
C129 C131 H131" 111.36 . . no
C133 C132 H132 115.35 . . no
O11 C132 H132 107.17 . . no
C133 C132 H132' 112.10 . . no
H132' C132 H132 109.22 . . no
O11 C132 H132' 107.49 . . no
C132 C133 H133' 112.08 . . no
C132 C133 H133 112.67 . . no
C134 C133 H133' 118.11 . . no
C134 C133 H133 111.46 . . no
H133' C133 H133 100.30 . . no
C135 C134 H134 111.88 . . no
C135 C134 H134' 114.43 . . no
H134' C134 H134 103.89 . . no
C133 C134 H134 108.53 . . no
C133 C134 H134' 115.61 . . no
O11 C135 H135 107.56 . . no
O11 C135 H135' 108.36 . . no
H135' C135 H135 108.12 . . no
C134 C135 H135' 110.63 . . no
C134 C135 H135 116.92 . . no
C137 C136 H136' 111.93 . . no
C137 C136 H136 115.41 . . no
O12 C136 H136 109.43 . . no
O12 C136 H136' 107.70 . . no
H136' C136 H136 107.35 . . no
H137' C137 H137 110.64 . . no
C136 C137 H137' 110.55 . . no
C138 C137 H137' 108.97 . . no
C138 C137 H137 111.45 . . no
C136 C137 H137 111.87 . . no
C137 C138 H138 109.29 . . no
C137 C138 H138' 115.41 . . no
C139 C138 H138 112.33 . . no
H138' C138 H138 106.99 . . no
C139 C138 H138' 110.57 . . no
C138 C139 H139' 112.56 . . no
C138 C139 H139 116.14 . . no
O12 C139 H139 107.91 . . no
O12 C139 H139' 105.52 . . no
H139' C139 H139 109.45 . . no
Sc1 C140 H140' 97.36 . . no
Sc1 C140 H140 98.31 . . no
H140' C140 H140 107.94 . . no
Si1 C140 H140 108.34 . . no
Si1 C140 H140' 107.28 . . no
Si1 C141 H141" 110.40 . . no
Si1 C141 H141 110.20 . . no
H141' C141 H141 106.84 . . no
H141" C141 H141 106.93 . . no
Si1 C141 H141' 115.22 . . no
H141' C141 H141" 106.85 . . no
Si1 C142 H142 115.98 . . no
H142' C142 H142" 100.05 . . no
Si1 C142 H142" 113.53 . . no
H142" C142 H142 100.72 . . no
H142' C142 H142 116.16 . . no
Si1 C142 H142' 109.08 . . no
H143" C145 H143 103.88 . . no
Si1 C145 H143' 117.42 . . no
Si1 C145 H143" 113.22 . . no
H143' C145 H143 101.33 . . no
H143' C145 H143" 107.85 . . no
Si1 C145 H143 111.69 . . no
C21 C22 H22 119.38 . . no
C23 C22 H22 118.00 . . no
C24 C23 H23 121.19 . . no
C22 C23 H23 118.62 . . no
C23 C24 H24 120.56 . . no
C25 C24 H24 120.58 . . no
C24 C25 H25 118.31 . . no
C26 C25 H25 121.42 . . no
C21 C26 H26 118.67 . . no
C25 C26 H26 118.41 . . no
C27 C28 H28 117.61 . . no
C29 C28 H28 119.01 . . no
C210 C29 H29 117.86 . . no
C28 C29 H29 122.27 . . no
C29 C210 C211 118.66(16) . . no
C210 C211 C212 120.67(16) . . no
C27 C212 C211 122.38(14) . . no
C214 C213 C218 115.01(15) . . no
C218 C213 B2 120.75(14) . . yes
C214 C213 B2 124.06(14) . . yes
C213 C214 C215 122.44(16) . . no
C214 C215 C216 120.67(17) . . no
C215 C216 C217 118.65(17) . . no
C216 C217 C218 120.36(17) . . no
C213 C218 C217 122.81(16) . . no
C220 C219 B2 120.83(14) . . yes
C220 C219 C224 115.22(17) . . no
C224 C219 B2 123.90(15) . . yes
C219 C220 C221 122.82(17) . . no
C220 C221 C222 120.4(2) . . no
C221 C222 C223 118.7(2) . . no
C222 C223 C224 120.48(19) . . no
C219 C224 C223 122.37(18) . . no
C42 C41 C43 112.7(3) . . no
C41 C42 C43 112.6(3) . 2_656 no
C41 C43 C42 107.6(3) . 2_656 no
C29 C210 H210 119.72 . . no
C211 C210 H210 121.59 . . no
C212 C211 H211 119.90 . . no
C210 C211 H211 119.42 . . no
C211 C212 H212 117.36 . . no
C27 C212 H212 120.26 . . no
C215 C214 H214 117.33 . . no
C213 C214 H214 120.20 . . no
C216 C215 H215 118.87 . . no
C214 C215 H215 120.46 . . no
C217 C216 H216 122.24 . . no
C215 C216 H216 119.10 . . no
C216 C217 H217 120.25 . . no
C218 C217 H217 119.39 . . no
C217 C218 H218 116.24 . . no
C213 C218 H218 120.95 . . no
C219 C220 H220 118.82 . . no
C221 C220 H220 118.36 . . no
C220 C221 H221 119.73 . . no
C222 C221 H221 119.87 . . no
C221 C222 H222 120.44 . . no
C223 C222 H222 120.81 . . no
C224 C223 H223 118.32 . . no
C222 C223 H223 120.98 . . no
C223 C224 H224 119.99 . . no
C219 C224 H224 117.56 . . no
C43 C41 H41 109.01 . . no
C42 C41 H41' 109.09 . . no
H41 C41 H41' 107.80 . . no
C42 C41 H41 109.03 . . no
C43 C41 H41' 109.08 . . no
C41 C42 H42' 109.08 . . no
C43 C42 H42 109.06 2_656 . no
C43 C42 H42' 109.05 2_656 . no
H42 C42 H42' 107.83 . . no
C41 C42 H42 109.09 . . no
C42 C43 H43' 110.16 2_656 . no
C42 C43 H43 110.13 2_656 . no
C41 C43 H43 110.19 . . no
C41 C43 H43' 110.20 . . no
H43 C43 H43' 108.52 . . no
O31 C31 C32 105.2(3) . . yes
C31 C32 C33 101.5(4) . . no
C32 C33 C34 114.7(4) . . no
O31 C34 C33 110.9(4) . . yes
O31 C31 H31' 110.72 . . no
C32 C31 H31 110.73 . . no
C32 C31 H31' 110.69 . . no
H31 C31 H31' 108.74 . . no
O31 C31 H31 110.73 . . no
C31 C32 H32 111.52 . . no
C31 C32 H32' 111.49 . . no
H32 C32 H32' 109.29 . . no
C33 C32 H32' 111.40 . . no
C33 C32 H32 111.49 . . no
C32 C33 H33' 108.63 . . no
C32 C33 H33 108.57 . . no
H33 C33 H33' 107.59 . . no
C34 C33 H33 108.57 . . no
C34 C33 H33' 108.61 . . no
O31 C34 H34' 109.46 . . no
C33 C34 H34 109.45 . . no
C33 C34 H34' 109.49 . . no
H34 C34 H34' 108.02 . . no
O31 C34 H34 109.44 . . no
C27 B2 C219 106.27(14) . . yes
C213 B2 C219 110.13(13) . . yes
C21 B2 C27 109.19(13) . . yes
C21 B2 C213 104.70(14) . . yes
C21 B2 C219 111.85(12) . . yes
C27 B2 C213 114.82(12) . . yes

loop_
_geom_bond_atom_site_label_1
_geom_bond_atom_site_label_2
_geom_bond_distance
_geom_bond_site_symmetry_2
_geom_bond_publ_flag
Sc1 O11 2.1496(12) . yes
Sc1 O12 2.1262(11) . yes
Sc1 N11 2.1558(15) . yes
Sc1 N12 2.1745(14) . yes
Sc1 C140 2.166(2) . yes
Si1 C140 1.8529(16) . yes
Si1 C141 1.871(3) . yes
Si1 C142 1.879(2) . yes
Si1 C145 1.872(3) . yes
O11 C132 1.480(2) . yes
O11 C135 1.479(2) . yes
O12 C136 1.490(2) . yes
O12 C139 1.472(2) . yes
O31 C34 1.422(5) . yes
O31 C31 1.530(7) . yes
N11 C113 1.354(2) . yes
N11 C11 1.433(2) . yes
N12 C113 1.333(2) . yes
N12 C120 1.434(2) . yes
C11 C16 1.412(2) . no
C11 C12 1.416(2) . no
C12 C17 1.526(2) . no
C12 C13 1.396(3) . no
C13 C14 1.384(3) . no
C14 C15 1.377(3) . no
C15 C16 1.397(3) . no
C16 C110 1.520(3) . no
C17 C18 1.531(3) . no
C17 C19 1.528(3) . no
C110 C111 1.533(3) . no
C110 C112 1.532(2) . no
C113 C114 1.491(2) . no
C13 H13 0.9811 . no
C114 C119 1.391(2) . no
C114 C115 1.399(2) . no
C14 H14 0.9396 . no
C15 H15 0.9763 . no
C115 C116 1.390(2) . no
C116 C117 1.389(2) . no
C117 C118 1.385(2) . no
C17 H17 0.9762 . no
C18 H18' 1.0269 . no
C18 H18" 0.9994 . no
C18 H18 1.0219 . no
C118 C119 1.397(2) . no
C19 H19" 1.0060 . no
C19 H19 1.0285 . no
C19 H19' 0.9100 . no
C120 C121 1.407(2) . no
C120 C125 1.417(2) . no
C121 C122 1.396(3) . no
C121 C126 1.528(2) . no
C122 C123 1.389(2) . no
C123 C124 1.382(3) . no
C124 C125 1.390(3) . no
C125 C129 1.523(3) . no
C126 C128 1.537(2) . no
C126 C127 1.537(3) . no
C129 C131 1.535(3) . no
C129 C130 1.537(3) . no
C132 C133 1.502(3) . no
C133 C134 1.525(4) . no
C134 C135 1.506(3) . no
C136 C137 1.520(2) . no
C137 C138 1.528(3) . no
C138 C139 1.510(3) . no
C110 H110 0.9341 . no
C111 H111 0.9191 . no
C111 H111' 0.9356 . no
C111 H111" 1.0317 . no
C112 H112 0.9997 . no
C112 H112" 0.9416 . no
C112 H112' 0.9654 . no
C115 H115 0.9773 . no
C116 H116 0.9778 . no
C117 H117 0.9791 . no
C118 H118 0.9726 . no
C119 H119 0.9357 . no
C21 C26 1.402(3) . no
C21 C22 1.404(3) . no
C21 B2 1.651(3) . yes
C22 C23 1.394(3) . no
C122 H122 0.9635 . no
C23 C24 1.391(4) . no
C123 H123 1.0155 . no
C124 H124 0.9550 . no
C24 C25 1.382(3) . no
C25 C26 1.393(3) . no
C126 H126 0.9858 . no
C127 H127 1.0078 . no
C127 H127" 0.9988 . no
C127 H127' 0.9386 . no
C27 C28 1.407(2) . no
C27 C212 1.405(2) . no
C27 B2 1.648(2) . yes
C128 H128 1.0124 . no
C28 C29 1.391(2) . no
C128 H128" 0.9488 . no
C128 H128' 0.9649 . no
C29 C210 1.391(2) . no
C129 H129 0.9705 . no
C130 H130" 0.9655 . no
C130 H130' 1.0329 . no
C130 H130 0.9563 . no
C131 H131' 0.9816 . no
C131 H131 0.9779 . no
C131 H131" 0.9897 . no
C132 H132 0.9883 . no
C132 H132' 0.9944 . no
C133 H133' 0.9697 . no
C133 H133 0.9331 . no
C134 H134' 0.9361 . no
C134 H134 0.9605 . no
C135 H135' 0.9143 . no
C135 H135 0.9848 . no
C136 H136 0.9754 . no
C136 H136' 1.0015 . no
C137 H137 0.9710 . no
C137 H137' 0.9682 . no
C138 H138' 1.0063 . no
C138 H138 0.9659 . no
C139 H139 0.9812 . no
C139 H139' 0.9325 . no
C140 H140 0.9789 . no
C140 H140' 0.9458 . no
C141 H141" 0.9701 . no
C141 H141' 0.9978 . no
C141 H141 0.9779 . no
C142 H142" 0.9390 . no
C142 H142 0.9837 . no
C142 H142' 0.9068 . no
C145 H143 0.9794 . no
C145 H143' 0.9706 . no
C145 H143" 0.9639 . no
C22 H22 0.9508 . no
C23 H23 0.9170 . no
C24 H24 0.9034 . no
C25 H25 0.9631 . no
C26 H26 0.9897 . no
C28 H28 0.9502 . no
C29 H29 0.9968 . no
C210 C211 1.388(2) . no
C211 C212 1.397(2) . no
C213 C214 1.404(2) . no
C213 B2 1.641(2) . yes
C213 C218 1.409(2) . no
C214 C215 1.392(2) . no
C215 C216 1.386(3) . no
C216 C217 1.381(3) . no
C217 C218 1.391(3) . no
C219 C224 1.403(2) . no
C219 C220 1.410(3) . no
C219 B2 1.644(3) . yes
C220 C221 1.385(3) . no
C221 C222 1.387(3) . no
C222 C223 1.386(3) . no
C223 C224 1.397(3) . no
C41 C42 1.494(6) . no
C41 C43 1.504(5) . no
C42 C43 1.446(6) 2_656 no
C210 H210 0.9530 . no
C211 H211 0.9542 . no
C212 H212 0.9658 . no
C214 H214 0.9311 . no
C215 H215 0.9340 . no
C216 H216 0.9778 . no
C217 H217 0.9537 . no
C218 H218 0.9929 . no
C220 H220 0.9982 . no
C221 H221 0.9809 . no
C222 H222 1.0006 . no
C223 H223 0.9631 . no
C224 H224 0.9434 . no
C41 H41' 0.9898 . no
C41 H41 0.9904 . no
C42 H42 0.9900 . no
C42 H42' 0.9900 . no
C43 H43' 0.9895 . no
C43 H43 0.9899 . no
C31 C32 1.614(6) . no
C32 C33 1.443(10) . no
C33 C34 1.379(9) . no
C31 H31 0.9905 . no
C31 H31' 0.9904 . no
C32 H32 0.9896 . no
C32 H32' 0.9905 . no
C33 H33 0.9901 . no
C33 H33' 0.9896 . no
C34 H34 0.9903 . no
C34 H34' 0.9900 . no

loop_
_geom_contact_atom_site_label_1
_geom_contact_atom_site_label_2
_geom_contact_distance
_geom_contact_site_symmetry_2
_geom_contact_publ_flag
Sc1 H110 3.5057 . no
Sc1 H126 3.6140 . no
Sc1 H129 3.3695 . no
O11 O12 2.9139(17) . no
O11 N11 3.1854(17) . no
O11 C139 3.2662(19) . no
O11 C140 3.354(2) . no
O12 C140 3.3542(19) . no
O12 O11 2.9139(17) . no
O12 C132 3.298(2) . no
O11 H139 2.6713 . no
O12 H132 2.6945 . no
O31 H134 2.7763 . no
N11 N12 2.244(2) . no
N11 O11 3.1854(17) . no
N12 C140 3.391(2) . no
N12 N11 2.244(2) . no
N11 H115 2.7799 . no
N11 H110 2.4587 . no
N11 H17 2.5527 . no
N12 H126 2.5386 . no
N12 H129 2.4143 . no
C11 C115 3.047(2) . no
C12 C114 3.334(3) . no
C15 C215 3.498(3) . no
C16 C115 3.382(2) . no
C17 C114 3.461(3) . no
C17 C113 3.136(3) . no
C22 C218 3.535(3) . no
C22 C224 3.217(3) . no
C26 C28 3.095(3) . no
C27 C136 3.492(3) 1_655 no
C28 C26 3.095(3) . no
C28 C136 3.435(3) 1_655 no
C28 C224 3.597(2) . no
C28 C137 3.548(2) 2_666 no
C29 C136 3.555(3) 1_655 no
C11 H135 2.8748 . no
C11 H115 2.8172 . no
C112 C128 3.575(3) 2_555 no
C13 H31 2.8654 1_545 no
C13 H18 2.8094 . no
C13 H18' 3.0852 . no
C113 C17 3.136(3) . no
C13 H19 2.9107 . no
C113 C126 3.368(3) . no
C114 C121 3.406(3) . no
C114 C17 3.461(3) . no
C14 H215 3.0228 . no
C114 C12 3.334(3) . no
C114 C128 3.595(3) . no
C114 C126 3.475(3) . no
C15 H215 2.6224 . no
C15 H112 2.8410 . no
C15 H111" 2.8880 . no
C115 C11 3.047(2) . no
C115 C128 3.513(3) . no
C115 C16 3.382(2) . no
C16 H135 3.0197 . no
C16 H215 3.0714 . no
C16 H115 2.8327 . no
C118 C217 3.465(3) 1_445 no
C18 H13 2.6751 . no
C118 C218 3.555(3) 1_445 no
C19 H26 2.9643 . no
C119 C121 3.556(3) . no
C119 C120 3.128(2) . no
C120 C119 3.128(2) . no
C21 H224 2.7624 . no
C121 C119 3.556(3) . no
C21 H28 2.7459 . no
C121 C114 3.406(3) . no
C22 H224 2.7617 . no
C22 H124 3.0988 1_665 no
C23 H131' 3.0954 2_666 no
C23 H43' 3.0273 1_565 no
C24 H43' 2.9157 1_565 no
C24 H133 3.0376 . no
C25 H139 2.9657 . no
C25 H25 2.9965 2_666 no
C126 C113 3.368(3) . no
C126 C114 3.475(3) . no
C26 H28 2.8278 . no
C26 H135' 2.9749 . no
C26 H138' 3.0141 2_666 no
C27 H214 2.8894 . no
C27 H136 3.0474 1_655 no
C27 H26 2.6437 . no
C128 C115 3.513(3) . no
C128 C114 3.595(3) . no
C128 C112 3.575(3) 2_555 no
C28 H136 2.9649 1_655 no
C28 H26 2.6296 . no
C29 H136 2.8534 1_655 no
C132 C139 3.591(3) . no
C132 C221 3.488(3) 1_455 no
C134 C214 3.454(3) . no
C134 C216 3.544(4) . no
C134 C215 3.410(3) . no
C135 C215 3.391(3) . no
C135 C214 3.304(3) . no
C136 C212 3.525(3) 1_455 no
C136 C29 3.555(3) 1_455 no
C136 C27 3.492(3) 1_455 no
C136 C28 3.435(3) 1_455 no
C137 C28 3.548(2) 2_666 no
C139 C132 3.591(3) . no
C140 C136 3.564(2) . no
C140 O11 3.354(2) . no
C140 O12 3.3542(19) . no
C140 C132 3.577(3) . no
C140 N12 3.391(2) . no
C110 H115 2.8427 . no
C111 H15 3.0176 . no
C111 H141" 3.0395 . no
C111 H215 3.0197 . no
C112 H15 2.7998 . no
C212 C136 3.525(3) 1_655 no
C112 H115 2.8432 . no
C212 C214 3.159(2) . no
C113 H17 2.4111 . no
C113 H126 2.7164 . no
C114 H128 2.9285 . no
C214 C135 3.304(3) . no
C214 C212 3.159(2) . no
C114 H17 2.8490 . no
C114 H126 3.0390 . no
C214 C134 3.454(3) . no
C115 H128 2.7846 . no
C215 C15 3.498(3) . no
C215 C134 3.410(3) . no
C215 C135 3.391(3) . no
C115 H112" 3.0022 . no
C116 H128 2.9308 . no
C216 C134 3.544(4) . no
C217 C118 3.465(3) 1_665 no
C118 H217 3.0912 1_445 no
C218 C118 3.555(3) 1_665 no
C218 C220 3.126(3) . no
C218 C22 3.535(3) . no
C119 H17 3.0272 . no
C120 H119 2.7896 . no
C220 C218 3.126(3) . no
C121 H211 2.9511 1_455 no
C221 C132 3.488(3) 1_655 no
C122 H217 3.0544 1_445 no
C122 H211 2.9944 1_455 no
C122 H127 2.8038 . no
C122 H128" 2.8304 . no
C124 H210 2.9684 1_455 no
C224 C28 3.597(2) . no
C124 H131" 2.8210 . no
C124 H22 2.9615 1_445 no
C124 H130 2.8905 . no
C224 C22 3.217(3) . no
C125 H119 2.9641 . no
C127 H140 3.0818 . no
C127 H14 2.9769 1_455 no
C127 H122 2.8671 . no
C127 H211 2.9778 1_455 no
C128 H122 2.8696 . no
C128 H112" 3.0722 2_555 no
C128 H217 3.0507 1_445 no
C130 H119 3.0572 . no
C130 H124 3.0075 . no
C131 H124 2.7972 . no
C131 H137' 3.0928 . no
C132 H221 2.9026 1_455 no
C135 H139 3.0803 . no
C135 H19" 3.0772 . no
C135 H111 3.0688 . no
C136 H131 3.0477 . no
C136 H140' 3.0536 . no
C137 H28 2.7681 2_666 no
C138 H28 2.9956 2_666 no
C139 H132 3.0560 . no
C139 H25 3.0195 . no
C141 H132' 2.8916 . no
C142 H110 3.0204 . no
C210 H136 2.7554 1_655 no
C210 H131 3.0598 1_655 no
C211 H136 2.7287 1_655 no
C212 H214 2.6597 . no
C212 H136 2.8517 1_655 no
C213 H220 2.7296 . no
C213 H212 2.9184 . no
C213 H134' 2.9240 . no
C214 H134' 2.9983 . no
C214 H212 2.6388 . no
C214 H135 2.9116 . no
C215 H135 2.7986 . no
C216 H134 3.0708 . no
C217 H134' 3.0769 . no
C218 H220 2.7928 . no
C218 H134' 2.9129 . no
C218 H118 2.9862 1_665 no
C219 H22 2.8463 . no
C219 H136' 2.9915 1_655 no
C219 H218 2.7478 . no
C220 H218 2.7893 . no
C220 H118 2.8659 1_665 no
C220 H136' 2.7407 1_655 no
C221 H132 2.8211 1_655 no
C221 H136' 3.0838 1_655 no
C221 H118 3.0755 1_665 no
C222 H43 3.0900 2_766 no
C223 H29 2.9263 2_766 no
C223 H137 3.0926 1_655 no
C224 H137 2.9984 1_655 no
C224 H22 2.8538 . no
H111' H112' 2.4614 . no
H111" H15 2.5033 . no
H111" H112 2.4972 . no
H111" H215 2.5356 . no
H111" C15 2.8880 . no
H112' H111' 2.4614 . no
H112" C128 3.0722 2_555 no
H112" C115 3.0022 . no
H112" H115 2.1551 . no
H127' H142" 2.5168 . no
H127' H128' 2.4775 . no
H127" H211 2.3952 1_455 no
H127" H140 2.3316 . no
H128' H127' 2.4775 . no
H128" H122 2.3743 . no
H128" H127 2.5945 . no
H128" H34 2.4827 1_445 no
H128" C122 2.8304 . no
H130' H131' 2.5302 . no
H130" H119 2.3145 . no
H131' C23 3.0954 2_666 no
H131' H130' 2.5302 . no
H131" H130 2.5466 . no
H131" C124 2.8210 . no
H131" H124 2.3153 . no
H13 C18 2.6751 . no
H13 H18 2.2002 . no
H132' H141 2.5279 . no
H132' C141 2.8916 . no
H132' H141" 2.4572 . no
H14 C127 2.9769 1_655 no
H15 H112 2.3083 . no
H15 H111" 2.5033 . no
H15 C112 2.7998 . no
H15 C111 3.0176 . no
H134' C217 3.0769 . no
H134' C218 2.9129 . no
H134' C214 2.9983 . no
H134' C213 2.9240 . no
H135' C26 2.9749 . no
H135' H19" 2.3914 . no
H135' H139 2.5857 . no
H17 C114 2.8490 . no
H17 N11 2.5527 . no
H17 C119 3.0272 . no
H17 C113 2.4111 . no
H136' H140' 2.4340 . no
H136' C219 2.9915 1_455 no
H136' C221 3.0838 1_455 no
H136' C220 2.7407 1_455 no
H18 C13 2.8094 . no
H18 H13 2.2002 . no
H18' C13 3.0852 . no
H18" H43 2.4348 2_656 no
H18" H19' 2.4110 . no
H137' H28 2.4196 2_666 no
H137' C131 3.0928 . no
H137' H131 2.4383 . no
H19 H26 2.5148 . no
H19 C13 2.9107 . no
H19' H18" 2.4110 . no
H19" C135 3.0772 . no
H19" H135' 2.3914 . no
H138' H28 2.4748 2_666 no
H138' C26 3.0141 2_666 no
H140' H136' 2.4340 . no
H140' C136 3.0536 . no
H22 C219 2.8463 . no
H22 C224 2.8538 . no
H22 H124 2.4101 1_665 no
H22 H224 2.5965 . no
H22 C124 2.9615 1_665 no
H141' H142' 2.5403 2_565 no
H23 H43' 2.5288 1_565 no
H141" H132' 2.4572 . no
H141" C111 3.0395 . no
H24 H43' 2.2940 1_565 no
H142' H117 2.5374 2_555 no
H142' H141' 2.5403 2_565 no
H25 H25 2.3376 2_666 no
H25 C139 3.0195 . no
H25 C25 2.9965 2_666 no
H25 H139 2.4798 . no
H142" H127' 2.5168 . no
H26 C19 2.9643 . no
H26 C27 2.6437 . no
H26 C28 2.6296 . no
H26 H19 2.5148 . no
H28 C21 2.7459 . no
H28 C26 2.8278 . no
H28 C137 2.7681 2_666 no
H28 C138 2.9956 2_666 no
H28 H138' 2.4748 2_666 no
H28 H137' 2.4196 2_666 no
H29 C223 2.9263 2_766 no
H29 H223 2.4030 2_766 no
H31 C13 2.8654 1_565 no
H34 H128" 2.4827 1_665 no
H41' H43 2.5481 2_656 no
H41' H42 2.4554 2_656 no
H42 H41' 2.4554 2_656 no
H42 H43 2.5981 . no
H43 H41' 2.5481 2_656 no
H43 H42 2.5981 . no
H43 C222 3.0900 2_766 no
H43 H18" 2.4348 2_656 no
H43 H222 2.3504 2_766 no
H43' C23 3.0273 1_545 no
H43' H23 2.5288 1_545 no
H43' H24 2.2940 1_545 no
H43' C24 2.9157 1_545 no
H110 N11 2.4587 . no
H110 Sc1 3.5057 . no
H110 C142 3.0204 . no
H110 H115 2.5922 . no
H110 H142 2.3282 . no
H111 H135 2.4365 . no
H111 C135 3.0688 . no
H112 C15 2.8410 . no
H112 H111" 2.4972 . no
H112 H15 2.3083 . no
H112 H216 2.4006 2_665 no
H115 C16 2.8327 . no
H115 H110 2.5922 . no
H115 C110 2.8427 . no
H115 C112 2.8432 . no
H115 N11 2.7799 . no
H115 C11 2.8172 . no
H115 H112" 2.1551 . no
H117 H142' 2.5374 2_555 no
H118 C220 2.8659 1_445 no
H118 H220 2.4185 1_445 no
H118 C218 2.9862 1_445 no
H118 C221 3.0755 1_445 no
H119 C125 2.9641 . no
H119 C120 2.7896 . no
H119 H130" 2.3145 . no
H119 C130 3.0572 . no
H122 H128" 2.3743 . no
H122 H127 2.3495 . no
H122 C128 2.8696 . no
H122 C127 2.8671 . no
H124 H130 2.5069 . no
H124 C22 3.0988 1_445 no
H124 H22 2.4101 1_445 no
H124 C130 3.0075 . no
H124 C131 2.7972 . no
H124 H131" 2.3153 . no
H126 Sc1 3.6140 . no
H126 N12 2.5386 . no
H126 H142 2.5767 . no
H126 C113 2.7164 . no
H126 C114 3.0390 . no
H127 H122 2.3495 . no
H127 H128" 2.5945 . no
H127 C122 2.8038 . no
H128 C116 2.9308 . no
H128 C114 2.9285 . no
H128 H217 2.5704 1_445 no
H128 C115 2.7846 . no
H129 N12 2.4143 . no
H129 Sc1 3.3695 . no
H130 H131" 2.5466 . no
H130 C124 2.8905 . no
H130 H124 2.5069 . no
H131 C210 3.0598 1_455 no
H131 H136 2.5678 . no
H131 C136 3.0477 . no
H131 H137' 2.4383 . no
H132 C139 3.0560 . no
H132 C221 2.8211 1_455 no
H132 O12 2.6945 . no
H132 H221 2.4791 1_455 no
H133 C24 3.0376 . no
H134 C216 3.0708 . no
H134 O31 2.7763 . no
H135 C11 2.8748 . no
H135 C214 2.9116 . no
H135 C215 2.7986 . no
H135 C16 3.0197 . no
H135 H111 2.4365 . no
H136 C28 2.9649 1_455 no
H136 C29 2.8534 1_455 no
H136 C27 3.0474 1_455 no
H136 C210 2.7554 1_455 no
H136 C211 2.7287 1_455 no
H136 C212 2.8517 1_455 no
H136 H131 2.5678 . no
H137 C223 3.0926 1_455 no
H137 C224 2.9984 1_455 no
H139 C135 3.0803 . no
H139 O11 2.6713 . no
H139 H25 2.4798 . no
H139 H135' 2.5857 . no
H139 C25 2.9657 . no
H140 C127 3.0818 . no
H140 H127" 2.3316 . no
H141 H132' 2.5279 . no
H142 H126 2.5767 . no
H142 H110 2.3282 . no
H210 C124 2.9684 1_655 no
H211 C121 2.9511 1_655 no
H211 C122 2.9944 1_655 no
H211 C127 2.9778 1_655 no
H211 H127" 2.3951 1_655 no
H212 C213 2.9184 . no
H212 C214 2.6388 . no
H212 H214 2.2441 . no
H214 C27 2.8894 . no
H214 C212 2.6597 . no
H214 H212 2.2441 . no
H215 C14 3.0228 . no
H215 C15 2.6224 . no
H215 C16 3.0714 . no
H215 C111 3.0197 . no
H215 H111" 2.5356 . no
H216 H112 2.4006 2_665 no
H217 C122 3.0544 1_665 no
H217 C128 3.0507 1_665 no
H217 H128 2.5704 1_665 no
H217 C118 3.0912 1_665 no
H218 C219 2.7478 . no
H218 C220 2.7893 . no
H220 C218 2.7928 . no
H220 H118 2.4185 1_665 no
H220 C213 2.7296 . no
H221 H132 2.4791 1_655 no
H221 C132 2.9026 1_655 no
H222 H43 2.3504 2_766 no
H223 H29 2.4030 2_766 no
H224 C22 2.7617 . no
H224 H22 2.5965 . no
H224 C21 2.7624 . no

loop_
_geom_hbond_atom_site_label_D
_geom_hbond_atom_site_label_H
_geom_hbond_atom_site_label_A
_geom_hbond_distance_DH
_geom_hbond_distance_HA
_geom_hbond_distance_DA
_geom_hbond_angle_DHA
_geom_hbond_publ_flag
C17 H17 N11 0.9800 2.5500 2.941(2) 104.00 yes
C110 H110 N11 0.9300 2.4600 2.946(2) 113.00 yes
C126 H126 N12 0.9900 2.5400 3.004(2) 109.00 yes
C129 H129 N12 0.9700 2.4100 2.900(2) 110.00 yes

loop_
_geom_torsion_atom_site_label_1
_geom_torsion_atom_site_label_2
_geom_torsion_atom_site_label_3
_geom_torsion_atom_site_label_4
_geom_torsion
_geom_torsion_site_symmetry_3
_geom_torsion_site_symmetry_4
_geom_torsion_publ_flag
O12 Sc1 O11 C132 -62.32(11) . . no
O12 Sc1 O11 C135 109.90(14) . . no
N11 Sc1 O11 C132 162.03(11) . . no
N11 Sc1 O11 C135 -25.75(14) . . no
N12 Sc1 O11 C132 -164.58(12) . . no
N12 Sc1 O11 C135 7.64(19) . . no
C140 Sc1 O11 C132 39.90(12) . . no
C140 Sc1 O11 C135 -147.88(14) . . no
O11 Sc1 O12 C136 118.76(12) . . no
O11 Sc1 O12 C139 -47.45(12) . . no
N11 Sc1 O12 C136 -147.63(11) . . no
N11 Sc1 O12 C139 46.16(15) . . no
N12 Sc1 O12 C136 -88.05(12) . . no
N12 Sc1 O12 C139 105.74(13) . . no
C140 Sc1 O12 C136 17.39(13) . . no
C140 Sc1 O12 C139 -148.83(13) . . no
O11 Sc1 N11 C11 8.11(19) . . no
O11 Sc1 N11 C113 168.33(9) . . no
O12 Sc1 N11 C11 -81.63(19) . . no
O12 Sc1 N11 C113 78.60(12) . . no
N12 Sc1 N11 C11 -155.5(2) . . no
N12 Sc1 N11 C113 4.77(9) . . no
C140 Sc1 N11 C11 115.29(18) . . no
C140 Sc1 N11 C113 -84.49(11) . . no
O11 Sc1 N12 C113 -43.02(15) . . no
O11 Sc1 N12 C120 151.93(15) . . no
O12 Sc1 N12 C113 -142.13(10) . . no
O12 Sc1 N12 C120 52.82(18) . . no
N11 Sc1 N12 C113 -4.85(9) . . no
N11 Sc1 N12 C120 -169.89(19) . . no
C140 Sc1 N12 C113 112.42(11) . . no
C140 Sc1 N12 C120 -52.63(18) . . no
O11 Sc1 C140 Si1 66.33(14) . . no
O12 Sc1 C140 Si1 154.82(12) . . no
N11 Sc1 C140 Si1 -37.19(16) . . no
N12 Sc1 C140 Si1 -102.50(14) . . no
C145 Si1 C140 Sc1 176.95(13) . . no
C141 Si1 C140 Sc1 -63.84(16) . . no
C142 Si1 C140 Sc1 56.21(17) . . no
C132 O11 C135 C134 -12.6(2) . . no
Sc1 O11 C132 C133 161.14(12) . . no
Sc1 O11 C135 C134 174.65(14) . . no
C135 O11 C132 C133 -12.85(18) . . no
Sc1 O12 C136 C137 -174.32(10) . . no
C139 O12 C136 C137 -6.04(17) . . no
Sc1 O12 C139 C138 148.82(11) . . no
C136 O12 C139 C138 -19.00(17) . . no
C34 O31 C31 C32 0.4(4) . . no
C31 O31 C34 C33 4.9(6) . . no
C113 N11 C11 C12 -64.9(2) . . no
C11 N11 C113 N12 159.59(14) . . no
Sc1 N11 C113 N12 -7.51(14) . . no
C113 N11 C11 C16 117.81(17) . . no
Sc1 N11 C11 C12 92.0(2) . . no
Sc1 N11 C113 C114 169.66(14) . . no
Sc1 N11 C11 C16 -85.3(2) . . no
C11 N11 C113 C114 -23.2(2) . . no
Sc1 N12 C120 C121 89.8(2) . . no
Sc1 N12 C120 C125 -86.7(2) . . no
Sc1 N12 C113 N11 7.45(14) . . no
C113 N12 C120 C121 -72.0(2) . . no
C120 N12 C113 C114 -0.5(3) . . no
C120 N12 C113 N11 176.56(14) . . no
Sc1 N12 C113 C114 -169.61(15) . . no
C113 N12 C120 C125 111.48(18) . . no
N11 C11 C16 C15 178.98(15) . . no
N11 C11 C16 C110 -1.1(2) . . no
N11 C11 C12 C17 0.6(2) . . no
C16 C11 C12 C13 0.0(2) . . no
C16 C11 C12 C17 177.89(15) . . no
C12 C11 C16 C15 1.7(2) . . no
N11 C11 C12 C13 -177.28(15) . . no
C12 C11 C16 C110 -178.35(15) . . no
C11 C12 C17 C18 138.39(18) . . no
C13 C12 C17 C19 79.3(2) . . no
C11 C12 C17 C19 -98.6(2) . . no
C13 C12 C17 C18 -43.7(2) . . no
C17 C12 C13 C14 -179.20(17) . . no
C11 C12 C13 C14 -1.2(3) . . no
C12 C13 C14 C15 0.7(3) . . no
C13 C14 C15 C16 1.1(3) . . no
C14 C15 C16 C110 177.78(17) . . no
C14 C15 C16 C11 -2.3(3) . . no
C15 C16 C110 C112 54.2(2) . . no
C11 C16 C110 C112 -125.78(18) . . no
C11 C16 C110 C111 112.38(19) . . no
C15 C16 C110 C111 -67.7(2) . . no
H110 C110 C111 H111' -63.46 . . no
C112 C110 C111 H111" -60.25 . . no
C112 C110 C111 H111 176.09 . . no
C16 C110 C111 H111 -59.90 . . no
C112 C110 C111 H111' 56.27 . . no
C16 C110 C112 H112 -66.24 . . no
C111 C110 C112 H112' -56.82 . . no
C111 C110 C112 H112" -179.71 . . no
H110 C110 C111 H111" -179.98 . . no
H110 C110 C111 H111 56.36 . . no
H110 C110 C112 H112" -63.18 . . no
H110 C110 C112 H112 173.96 . . no
C16 C110 C112 H112" 56.63 . . no
C111 C110 C112 H112 57.42 . . no
H110 C110 C112 H112' 59.72 . . no
C16 C110 C112 H112' 179.53 . . no
C16 C110 C111 H111" 63.76 . . no
C16 C110 C111 H111' -179.71 . . no
C113 C114 C119 H119 -0.71 . . no
C115 C114 C119 H119 179.55 . . no
C113 C114 C115 H115 -3.79 . . no
C119 C114 C115 H115 175.96 . . no
H115 C115 C116 C117 -176.87 . . no
H115 C115 C116 H116 0.23 . . no
C114 C115 C116 H116 175.94 . . no
H116 C116 C117 H117 2.04 . . no
C115 C116 C117 H117 179.24 . . no
H116 C116 C117 C118 -176.08 . . no
H117 C117 C118 C119 -178.22 . . no
H117 C117 C118 H118 0.91 . . no
C116 C117 C118 H118 179.02 . . no
C117 C118 C119 H119 -179.57 . . no
H118 C118 C119 C114 180.00 . . no
H118 C118 C119 H119 1.31 . . no
C22 C21 C26 C25 -1.1(3) . . no
C26 C21 C22 C23 1.2(3) . . no
B2 C21 C22 C23 176.19(17) . . no
C120 C121 C126 H126 0.02 . . no
C122 C121 C126 H126 178.84 . . no
C26 C21 B2 C27 -27.3(2) . . no
C26 C21 B2 C213 96.08(18) . . no
C26 C21 B2 C219 -144.67(16) . . no
B2 C21 C26 C25 -176.07(16) . . no
C22 C21 B2 C27 158.01(16) . . no
C126 C121 C122 H122 0.58 . . no
C120 C121 C122 H122 179.47 . . no
C22 C21 B2 C219 40.7(2) . . no
C22 C21 B2 C213 -78.58(19) . . no
H122 C122 C123 H123 1.26 . . no
C121 C122 C123 H123 -179.81 . . no
C21 C22 C23 C24 -0.4(3) . . no
H122 C122 C123 C124 -177.50 . . no
H123 C123 C124 H124 3.96 . . no
H123 C123 C124 C125 179.98 . . no
C122 C123 C124 H124 -177.31 . . no
C22 C23 C24 C25 -0.5(3) . . no
C23 C24 C25 C26 0.6(3) . . no
H124 C124 C125 C120 175.33 . . no
H124 C124 C125 C129 -4.17 . . no
C120 C125 C129 H129 6.57 . . no
C24 C25 C26 C21 0.3(3) . . no
C124 C125 C129 H129 -173.95 . . no
C128 C126 C127 H127 63.48 . . no
H126 C126 C127 H127' 62.41 . . no
H126 C126 C127 H127" -54.54 . . no
C127 C126 C128 H128' 59.86 . . no
C121 C126 C128 H128' -177.17 . . no
C128 C126 C127 H127" -172.61 . . no
C128 C126 C127 H127' -55.66 . . no
C121 C126 C128 H128" 63.66 . . no
C127 C126 C128 H128" -59.31 . . no
C127 C126 C128 H128 178.48 . . no
H126 C126 C127 H127 -178.45 . . no
C121 C126 C127 H127' -178.80 . . no
C121 C126 C127 H127" 64.25 . . no
C121 C126 C127 H127 -59.67 . . no
H126 C126 C128 H128 61.33 . . no
C121 C126 C128 H128 -58.56 . . no
H126 C126 C128 H128' -57.29 . . no
H126 C126 C128 H128" -176.46 . . no
C28 C27 B2 C213 -162.73(17) . . no
B2 C27 C28 C29 177.45(19) . . no
C28 C27 B2 C21 -45.5(2) . . no
C212 C27 C28 C29 -4.1(3) . . no
C28 C27 C212 C211 4.3(3) . . no
C212 C27 B2 C219 -103.00(19) . . no
C212 C27 B2 C213 19.0(3) . . no
B2 C27 C212 C211 -177.44(18) . . no
C28 C27 B2 C219 75.26(19) . . no
C212 C27 B2 C21 136.20(18) . . no
C27 C28 C29 C210 1.2(3) . . no
C125 C129 C130 H130 -59.38 . . no
C125 C129 C130 H130" 61.72 . . no
H129 C129 C131 H131" -172.71 . . no
C125 C129 C131 H131" 67.12 . . no
C131 C129 C130 H130' -57.22 . . no
C131 C129 C130 H130" -173.82 . . no
C131 C129 C130 H130 65.09 . . no
H129 C129 C130 H130' 60.91 . . no
H129 C129 C130 H130" -55.69 . . no
H129 C129 C130 H130 -176.79 . . no
H129 C129 C131 H131 69.14 . . no
C28 C29 C210 C211 1.8(3) . . no
C125 C129 C131 H131 -51.02 . . no
C130 C129 C131 H131' 66.23 . . no
C130 C129 C131 H131" -57.30 . . no
C130 C129 C131 H131 -175.45 . . no
H129 C129 C131 H131' -49.18 . . no
C125 C129 C130 H130' 178.32 . . no
C125 C129 C131 H131' -169.35 . . no
O11 C132 C133 H133' 160.46 . . no
O11 C132 C133 H133 -87.29 . . no
H132' C132 C133 C134 -83.69 . . no
H132' C132 C133 H133' 44.05 . . no
H132' C132 C133 H133 156.29 . . no
H132 C132 C133 C134 150.45 . . no
H132 C132 C133 H133 30.44 . . no
H132 C132 C133 H133' -81.80 . . no
H133 C133 C134 C135 80.60 . . no
C132 C133 C134 H134' -165.50 . . no
H133' C133 C134 C135 -164.07 . . no
H133' C133 C134 H134' 70.67 . . no
H133 C133 C134 H134 -160.85 . . no
H133 C133 C134 H134' -44.66 . . no
H133' C133 C134 H134 -45.52 . . no
C132 C133 C134 H134 78.30 . . no
H134 C134 C135 H135 35.40 . . no
H134' C134 C135 O11 158.55 . . no
H134' C134 C135 H135' 41.90 . . no
H134' C134 C135 H135 -82.42 . . no
H134 C134 C135 O11 -83.63 . . no
H134 C134 C135 H135' 159.72 . . no
C133 C134 C135 H135' -84.12 . . no
C133 C134 C135 H135 151.56 . . no
O12 C136 C137 H137 148.13 . . no
H136' C136 C137 C138 -88.17 . . no
H136' C136 C137 H137' 155.49 . . no
H136' C136 C137 H137 31.70 . . no
H136 C136 C137 C138 148.66 . . no
H136 C136 C137 H137 -91.47 . . no
H136 C136 C137 H137' 32.32 . . no
O12 C136 C137 H137' -88.09 . . no
C136 C137 C138 H138 79.59 . . no
H137' C137 C138 C139 77.80 . . no
H137' C137 C138 H138' -42.35 . . no
H137' C137 C138 H138 -162.95 . . no
H137 C137 C138 C139 -159.83 . . no
H137 C137 C138 H138' 80.03 . . no
C136 C137 C138 H138' -159.81 . . no
H137 C137 C138 H138 -40.57 . . no
C137 C138 C139 H139' -77.91 . . no
H138' C138 C139 O12 159.55 . . no
H138' C138 C139 H139' 45.55 . . no
H138' C138 C139 H139 -81.71 . . no
H138 C138 C139 H139 37.73 . . no
H138 C138 C139 H139' 164.99 . . no
H138 C138 C139 O12 -81.01 . . no
C137 C138 C139 H139 154.83 . . no
C29 C210 C211 C212 -1.6(3) . . no
C210 C211 C212 C27 -1.6(3) . . no
C214 C213 B2 C27 28.4(3) . . no
C218 C213 B2 C27 -156.76(17) . . no
C214 C213 B2 C219 148.27(17) . . no
B2 C213 C218 C217 -177.33(18) . . no
C214 C213 B2 C21 -91.33(19) . . no
C218 C213 B2 C21 83.5(2) . . no
B2 C213 C214 C215 178.13(18) . . no
C218 C213 C214 C215 3.0(3) . . no
C214 C213 C218 C217 -2.0(3) . . no
C218 C213 B2 C219 -36.9(2) . . no
C213 C214 C215 C216 -1.7(3) . . no
C214 C215 C216 C217 -0.7(3) . . no
C215 C216 C217 C218 1.7(3) . . no
C216 C217 C218 C213 -0.3(3) . . no
C224 C219 B2 C21 29.7(2) . . no
C224 C219 B2 C27 -89.35(19) . . no
C224 C219 B2 C213 145.71(17) . . no
C224 C219 C220 C221 -1.5(3) . . no
C220 C219 B2 C27 88.00(17) . . no
C220 C219 B2 C213 -36.9(2) . . no
C220 C219 C224 C223 0.5(3) . . no
B2 C219 C224 C223 178.02(17) . . no
B2 C219 C220 C221 -179.05(17) . . no
C220 C219 B2 C21 -152.93(15) . . no
C219 C220 C221 C222 1.4(3) . . no
C220 C221 C222 C223 -0.3(3) . . no
C221 C222 C223 C224 -0.6(3) . . no
C222 C223 C224 C219 0.5(3) . . no
C42 C41 C43 C42 55.2(4) . 2_656 no
C43 C41 C42 C43 -58.0(4) . 2_656 no
C41 C42 C43 C41 55.2(4) 2_656 2_656 no
O31 C31 C32 C33 -5.0(5) . . no
C31 C32 C33 C34 8.6(7) . . no
C32 C33 C34 O31 -9.1(8) . . no
